data_4500240
loop_
_publ_author_name
'Naito, Toshio'
'Kakizaki, Akihiro'
'Inabe, Tamotsu'
'Sakai, Riu'
'Nishibori, Eiji'
'Sawa, Hiroshi'

_publ_section_title
;
 Growth of Nanocrystals in a Single Crystal of Different Materials: A Way
 of Giving Function to Molecular Crystals
;
_journal_issue 2
_journal_name_full 'Crystal Growth &amp; Design'
_journal_page_first 501
_journal_paper_doi 10.1021/cg101295p
_journal_volume 11
_journal_year 2011
_chemical_formula_moiety 'C16 H4 Ag1 Cl4 N8'
_chemical_formula_sum 'C16 H4 Ag Cl4 N8'
_chemical_formula_weight 557.94
_space_group_IT_number 88
_symmetry_cell_setting tetragonal
_symmetry_space_group_name_Hall '-I 4ad'
_symmetry_space_group_name_H-M 'I 41/a :2'
_atom_sites_solution_hydrogens geom
_atom_sites_solution_primary direct
_cell_angle_alpha 90
_cell_angle_beta 90
_cell_angle_gamma 90
_cell_formula_units_Z 4
_cell_length_a 22.3770(11)
_cell_length_b 22.3770(11)
_cell_length_c 3.7289(2)
_cell_measurement_reflns_used 1077
_cell_measurement_temperature 300
_cell_measurement_theta_max 28
_cell_measurement_theta_min 4
_cell_volume 1867.17(16)
_computing_cell_refinement 'R-AXIS RAPID (Rigaku.co.ltd)'
_computing_data_collection 'R-AXIS RAPID (Rigaku.co.ltd)'
_computing_data_reduction 'R-AXIS RAPID (Rigaku.co.ltd)'
_computing_molecular_graphics 'CAMERON (Watkin et al., 1996)'
_computing_publication_material 'CRYSTALS (Betteridge et al., 2003)'
_computing_structure_refinement 'CRYSTALS (Betteridge et al., 2003)'
_computing_structure_solution 'USER DEFINED STRUCTURE SOLUTION'
_diffrn_ambient_temperature 300
_diffrn_measured_fraction_theta_full 0.996
_diffrn_measured_fraction_theta_max 0.994
_diffrn_measurement_device 'Imagong Plate'
_diffrn_measurement_device_type Serial
_diffrn_measurement_method \w/2\q
_diffrn_radiation_monochromator graphite
_diffrn_radiation_type 'Mo K\a'
_diffrn_radiation_wavelength 0.71073
_diffrn_reflns_av_R_equivalents 0.000
_diffrn_reflns_limit_h_max 28
_diffrn_reflns_limit_h_min 0
_diffrn_reflns_limit_k_max 28
_diffrn_reflns_limit_k_min 0
_diffrn_reflns_limit_l_max 4
_diffrn_reflns_limit_l_min 0
_diffrn_reflns_number 1077
_diffrn_reflns_theta_full 27.083
_diffrn_reflns_theta_max 27.636
_diffrn_reflns_theta_min 3.642
_diffrn_standards_number 0.0377
_exptl_absorpt_coefficient_mu 1.674
_exptl_absorpt_correction_T_max 1.1503
_exptl_absorpt_correction_T_min 0.8702
_exptl_absorpt_correction_type empirical
_exptl_absorpt_process_details 'DAVID STUART and NIGEL WALKER (1979). Acta Cryst. A35, 925-933'
_exptl_crystal_colour black
_exptl_crystal_density_diffrn 1.985
_exptl_crystal_density_method 'not measured'
_exptl_crystal_description bar
_exptl_crystal_F_000 1084
_exptl_crystal_size_max 0.180
_exptl_crystal_size_mid 0.030
_exptl_crystal_size_min 0.030
_refine_diff_density_max 0.40
_refine_diff_density_min -0.90
_refine_ls_extinction_method None
_refine_ls_goodness_of_fit_ref 1.6109
_refine_ls_hydrogen_treatment none
_refine_ls_matrix_type full
_refine_ls_number_parameters 22
_refine_ls_number_reflns 886
_refine_ls_number_restraints 0
_refine_ls_R_factor_all 0.0505
_refine_ls_R_factor_gt 0.0392
_refine_ls_shift/su_max 0.0001724
_refine_ls_structure_factor_coef Fsqd
_refine_ls_weighting_details
;
 Method, part 1, Chebychev polynomial, (Watkin, 1994, Prince, 1982) 
 [weight] = 1.0/[A~0~*T~0~(x)+A~1~*T~1~(x) ... +A~n-1~]*T~n-1~(x)] 
 where A~i~ are the Chebychev coefficients listed below and x= Fcalc/Fmax 
 Method = Robust Weighting (Prince, 1982) 
 W = [weight] * [1-(deltaF/6*sigmaF)^2^]^2^ 
 A~i~ are: 
 0.127E+04 466. 245. 
;
_refine_ls_weighting_scheme calc
_refine_ls_wR_factor_all 0.0322
_refine_ls_wR_factor_gt 0.0319
_refine_ls_wR_factor_ref 0.0319
_reflns_limit_h_max 20
_reflns_limit_h_min -19
_reflns_limit_k_max 28
_reflns_limit_k_min 0
_reflns_limit_l_max 4
_reflns_limit_l_min 0
_reflns_number_gt 886
_reflns_number_total 1075
_reflns_threshold_expression I>2.0\s(I)
_oxford_diffrn_Wilson_B_factor 0.00
_oxford_diffrn_Wilson_scale 0.00
_oxford_refine_ls_r_factor_ref 0.0392
_oxford_refine_ls_scale 4.091(19)
_oxford_reflns_number_all 1072
_oxford_reflns_threshold_expression_ref I>1.4\s(I)
_cod_data_source_file cg101295p_si_003.cif
_cod_data_source_block 1
_cod_depositor_comments
;
The following automatic conversions were performed:

'_symmetry_cell_setting' value 'Tetragonal' changed to 'tetragonal'
according to /home/saulius/struct/CIF-dictionaries/cif_core.dic
dictionary named 'cif_core.dic' version 2.4.1 from 2010-06-29.

Automatic conversion script
Id: cif_fix_values 1715 2011-07-08 13:25:40Z adriana 
;
_cod_original_sg_symbol_H-M 'I 41/a '
_cod_original_formula_sum 'C16 H4 Ag1 Cl4 N8'
_cod_database_code 4500240

loop_
_symmetry_equiv_pos_as_xyz
x,y,z
-x,-y,-z
x+1/2,y+1/2,z+1/2
-x+1/2,-y+1/2,-z+1/2
-y+3/4,x+1/4,z+1/4
y+3/4,-x+1/4,-z+1/4
-y+5/4,x+3/4,z+3/4
y+5/4,-x+3/4,-z+3/4
-x+1/2,-y,z+1/2
x+1/2,y,-z+1/2
-x+1,-y+1/2,z+1
x+1,y+1/2,-z+1
y+3/4,-x+3/4,z+3/4
-y+3/4,x+3/4,-z+3/4
y+5/4,-x+5/4,z+5/4
-y+5/4,x+5/4,-z+5/4

loop_
_atom_site_label
_atom_site_type_symbol
_atom_site_fract_x
_atom_site_fract_y
_atom_site_fract_z
_atom_site_U_iso_or_equiv
_atom_site_occupancy
_atom_site_adp_type
_atom_site_refinement_flags_posn
Ag1 Ag 0.5000 0.2500 0.3750 0.0501 1.0000 Uani S
N2 N 0.44989(9) 0.17154(9) 0.1115(9) 0.0407 1.0000 Uani .
C3 C 0.44067(10) 0.12466(12) 0.0035(8) 0.0303 1.0000 Uani .
N4 N 0.17953(9) 0.17434(9) 0.6462(8) 0.0319 1.0000 Uani .
C5 C 0.28788(10) 0.28823(11) 0.0491(8) 0.0265 1.0000 Uani .
C6 C 0.30655(10) 0.22922(10) 0.1496(9) 0.0281 1.0000 Uani .
C7 C 0.05735(10) 0.02113(10) 0.0880(9) 0.0279 1.0000 Uani .
Cl8 Cl 0.12804(3) 0.04449(3) 0.2002(2) 0.0459 1.0000 Uani .
H61 H 0.3445 0.2164 0.0869 0.0363 1.0000 Uiso R

loop_
_atom_site_aniso_label
_atom_site_aniso_U_11
_atom_site_aniso_U_22
_atom_site_aniso_U_33
_atom_site_aniso_U_23
_atom_site_aniso_U_13
_atom_site_aniso_U_12
Ag1 0.0396 0.0396 0.0710 0.0000 0.0000 0.0000
N2 0.0410 0.0326 0.0484 -0.0087 -0.0034 0.0027
C3 0.0257 0.0345 0.0305 0.0011 0.0011 0.0085
N4 0.0288 0.0316 0.0354 0.0009 0.0046 -0.0016
C5 0.0248 0.0298 0.0249 -0.0003 0.0002 -0.0004
C6 0.0227 0.0314 0.0301 -0.0030 -0.0005 0.0032
C7 0.0258 0.0274 0.0305 -0.0013 -0.0001 -0.0031
Cl8 0.0347 0.0475 0.0556 0.0110 -0.0096 -0.0131

loop_
_atom_type_symbol
_atom_type_scat_dispersion_real
_atom_type_scat_dispersion_imag
_atom_type_scat_Cromer_Mann_a1
_atom_type_scat_Cromer_Mann_b1
_atom_type_scat_Cromer_Mann_a2
_atom_type_scat_Cromer_Mann_b2
_atom_type_scat_Cromer_Mann_a3
_atom_type_scat_Cromer_Mann_b3
_atom_type_scat_Cromer_Mann_a4
_atom_type_scat_Cromer_Mann_b4
_atom_type_scat_Cromer_Mann_c
_atom_type_scat_source
C 0.0033 0.0016 2.3100 20.8439 1.0200 10.2075 1.5886 0.5687 0.8650 51.6512 0.2156 'International Tables Vol C 4.2.6.8 and 6.1.1.4'
H 0.0000 0.0000 0.4930 10.5109 0.3229 26.1257 0.1402 3.1424 0.0408 57.7998 0.0030 'International Tables Vol C 4.2.6.8 and 6.1.1.4'
Ag -0.8971 1.1015 19.2808 0.6446 16.6885 7.4726 4.8045 24.6605 1.0463 99.8156 5.1790 'International Tables Vol C 4.2.6.8 and 6.1.1.4'
Cl 0.1484 0.1585 11.4604 0.0104 7.1964 1.1662 6.2556 18.5194 1.6455 47.7784 -9.5574 'International Tables Vol C 4.2.6.8 and 6.1.1.4'
N 0.0061 0.0033 12.2126 0.0057 3.1322 9.8933 2.0125 28.9975 1.1663 0.5826 -11.5290 'International Tables Vol C 4.2.6.8 and 6.1.1.4'

loop_
_geom_angle_atom_site_label_1
_geom_angle_site_symmetry_1
_geom_angle_atom_site_label_2
_geom_angle_atom_site_label_3
_geom_angle_site_symmetry_3
_geom_angle
_geom_angle_publ_flag
N2 14_545 Ag1 N2 8_455 129.49(16) yes
N2 14_545 Ag1 N2 11_554 100.49(6) yes
N2 8_455 Ag1 N2 11_554 100.49(6) yes
N2 14_545 Ag1 N2 . 100.49(6) yes
N2 8_455 Ag1 N2 . 100.49(6) yes
N2 11_554 Ag1 N2 . 129.49(16) yes
Ag1 . N2 C3 . 159.7(2) yes
C7 16_444 C5 C6 . 117.4(2) yes
C5 . C6 H61 . 119.0 no
C5 6_455 C7 Cl8 . 118.55(19) yes

loop_
_geom_bond_atom_site_label_1
_geom_bond_atom_site_label_2
_geom_bond_site_symmetry_2
_geom_bond_distance
_geom_bond_publ_flag
Ag1 N2 14_545 2.303(2) yes
Ag1 N2 8_455 2.303(2) yes
Ag1 N2 11_554 2.303(2) yes
Ag1 N2 . 2.303(2) yes
N2 C3 . 1.143(3) yes
C5 C7 16_444 1.450(3) yes
C5 C6 . 1.435(3) yes
C6 H61 . 0.926 no
C7 Cl8 . 1.718(2) yes

loop_
_geom_hbond_atom_site_label_D
_geom_hbond_atom_site_label_H
_geom_hbond_atom_site_label_A
_geom_hbond_angle_DHA
_geom_hbond_distance_DH
_geom_hbond_distance_HA
_geom_hbond_distance_DA
_geom_hbond_publ_flag
C6 H61 N2 163 0.93 2.57 3.460(4) yes
